data_7107383
loop_
_publ_author_name
'Ying-Xiu Li'
'Hai-Xi Wang'
'Shaukat Ali'
'Xiao-Feng Xia'
'Yong-Ming Liang'

_publ_section_title
;
 Iodine-mediated regioselective C2-amination of indoles and a concise
 total synthesis of (+/-)-folicanthine
;
_journal_name_full Chem.Commun.
_journal_page_first 2343
_journal_paper_doi 10.1039/c2cc16637b
_journal_volume 48
_journal_year 2012
_chemical_formula_sum 'C36 H38 N4 O4 S2'
_chemical_formula_weight 654.82
_chemical_name_systematic
;
?
;
_space_group_IT_number 15
_symmetry_cell_setting monoclinic
_symmetry_space_group_name_Hall '-C 2yc'
_symmetry_space_group_name_H-M 'C 1 2/c 1'
_atom_sites_solution_hydrogens geom
_atom_sites_solution_primary direct
_atom_sites_solution_secondary difmap
_audit_creation_method SHELXL-97
_cell_angle_alpha 90.00
_cell_angle_beta 102.099(3)
_cell_angle_gamma 90.00
_cell_formula_units_Z 8
_cell_length_a 31.563(7)
_cell_length_b 12.194(3)
_cell_length_c 19.897(4)
_cell_measurement_reflns_used 3579
_cell_measurement_temperature 296(2)
_cell_measurement_theta_max 22.79
_cell_measurement_theta_min 2.59
_cell_volume 7488(3)
_computing_cell_refinement 'Bruker SAINT'
_computing_data_collection 'Bruker APEX2'
_computing_data_reduction 'Bruker SAINT'
_computing_molecular_graphics 'Bruker SHELXTL'
_computing_publication_material 'Bruker SHELXTL'
_computing_structure_refinement 'SHELXL-97 (Sheldrick, 2008)'
_computing_structure_solution 'SHELXS-97 (Sheldrick, 2008)'
_diffrn_ambient_temperature 296(2)
_diffrn_measured_fraction_theta_full 0.969
_diffrn_measured_fraction_theta_max 0.969
_diffrn_measurement_device_type 'Bruker APEX-II CCD'
_diffrn_measurement_method '\f and \w scans'
_diffrn_radiation_monochromator graphite
_diffrn_radiation_source 'fine-focus sealed tube'
_diffrn_radiation_type MoK\a
_diffrn_radiation_wavelength 0.71073
_diffrn_reflns_av_R_equivalents 0.0378
_diffrn_reflns_av_sigmaI/netI 0.0755
_diffrn_reflns_limit_h_max 35
_diffrn_reflns_limit_h_min -37
_diffrn_reflns_limit_k_max 6
_diffrn_reflns_limit_k_min -14
_diffrn_reflns_limit_l_max 24
_diffrn_reflns_limit_l_min -23
_diffrn_reflns_number 16221
_diffrn_reflns_theta_full 25.50
_diffrn_reflns_theta_max 25.50
_diffrn_reflns_theta_min 2.59
_exptl_absorpt_coefficient_mu 0.183
_exptl_absorpt_correction_T_max 0.9609
_exptl_absorpt_correction_T_min 0.9557
_exptl_absorpt_correction_type multi-scan
_exptl_absorpt_process_details SADABS
_exptl_crystal_colour colorless
_exptl_crystal_density_diffrn 1.162
_exptl_crystal_density_method 'not measured'
_exptl_crystal_description block
_exptl_crystal_F_000 2768
_exptl_crystal_size_max 0.25
_exptl_crystal_size_mid 0.24
_exptl_crystal_size_min 0.22
_platon_squeeze_details
;
;
_refine_diff_density_max 0.715
_refine_diff_density_min -0.267
_refine_diff_density_rms 0.063
_refine_ls_extinction_method none
_refine_ls_goodness_of_fit_ref 0.976
_refine_ls_hydrogen_treatment constr
_refine_ls_matrix_type full
_refine_ls_number_parameters 419
_refine_ls_number_reflns 6776
_refine_ls_number_restraints 0
_refine_ls_restrained_S_all 0.976
_refine_ls_R_factor_all 0.1302
_refine_ls_R_factor_gt 0.0653
_refine_ls_shift/su_max 0.000
_refine_ls_shift/su_mean 0.000
_refine_ls_structure_factor_coef Fsqd
_refine_ls_weighting_details 'calc w=1/[\s^2^(Fo^2^)+(0.1100P)^2^+0.2109P] where P=(Fo^2^+2Fc^2^)/3'
_refine_ls_weighting_scheme calc
_refine_ls_wR_factor_gt 0.1777
_refine_ls_wR_factor_ref 0.2020
_reflns_number_gt 3339
_reflns_number_total 6776
_reflns_threshold_expression >2sigma(I)
_cod_data_source_file c2cc16637b.txt
_cod_data_source_block c2c
_cod_original_sg_symbol_H-M C2/c
_cod_database_code 7107383

loop_
_symmetry_equiv_pos_as_xyz
'x, y, z'
'-x, y, -z+1/2'
'x+1/2, y+1/2, z'
'-x+1/2, y+1/2, -z+1/2'
'-x, -y, -z'
'x, -y, z-1/2'
'-x+1/2, -y+1/2, -z'
'x+1/2, -y+1/2, z-1/2'

loop_
_atom_site_label
_atom_site_type_symbol
_atom_site_fract_x
_atom_site_fract_y
_atom_site_fract_z
_atom_site_U_iso_or_equiv
_atom_site_adp_type
_atom_site_occupancy
_atom_site_symmetry_multiplicity
_atom_site_calc_flag
_atom_site_refinement_flags
C1 C 0.21097(12) 0.2299(3) 0.58719(19) 0.0434(9) Uani 1 1 d .
C2 C 0.24297(15) 0.3037(3) 0.5825(2) 0.0577(11) Uani 1 1 d .
H2 H 0.2362 0.3736 0.5648 0.069 Uiso 1 1 calc R
C3 C 0.28497(15) 0.2721(4) 0.6046(2) 0.0646(13) Uani 1 1 d .
H3 H 0.3070 0.3220 0.6026 0.077 Uiso 1 1 calc R
C4 C 0.29586(13) 0.1682(4) 0.6297(2) 0.0604(12) Uani 1 1 d .
H4 H 0.3248 0.1478 0.6427 0.073 Uiso 1 1 calc R
C5 C 0.26330(12) 0.0935(3) 0.63564(19) 0.0500(10) Uani 1 1 d .
H5 H 0.2702 0.0235 0.6530 0.060 Uiso 1 1 calc R
C6 C 0.22066(12) 0.1261(3) 0.61511(18) 0.0410(9) Uani 1 1 d .
C7 C 0.17911(11) 0.0631(3) 0.61317(18) 0.0381(9) Uani 1 1 d .
C8 C 0.14639(11) 0.1366(3) 0.56375(17) 0.0384(9) Uani 1 1 d .
H8 H 0.1184 0.1398 0.5777 0.046 Uiso 1 1 calc R
C9 C 0.17867(12) -0.0461(3) 0.5760(2) 0.0453(10) Uani 1 1 d .
H9A H 0.2058 -0.0851 0.5913 0.054 Uiso 1 1 calc R
H9B H 0.1550 -0.0920 0.5836 0.054 Uiso 1 1 calc R
C10 C 0.17253(12) -0.0142(3) 0.5010(2) 0.0481(10) Uani 1 1 d .
H10A H 0.1997 0.0074 0.4896 0.058 Uiso 1 1 calc R
H10B H 0.1599 -0.0738 0.4711 0.058 Uiso 1 1 calc R
C11 C 0.07244(12) -0.0459(3) 0.4420(2) 0.0477(10) Uani 1 1 d .
C12 C 0.07330(14) -0.1265(4) 0.3949(2) 0.0691(13) Uani 1 1 d .
H12 H 0.0893 -0.1168 0.3610 0.083 Uiso 1 1 calc R
C13 C 0.05049(17) -0.2228(4) 0.3973(3) 0.0822(15) Uani 1 1 d .
H13 H 0.0520 -0.2781 0.3657 0.099 Uiso 1 1 calc R
C14 C 0.02587(14) -0.2379(4) 0.4452(3) 0.0675(13) Uani 1 1 d .
C15 C 0.02618(13) -0.1577(4) 0.4943(2) 0.0658(12) Uani 1 1 d .
H15 H 0.0104 -0.1685 0.5283 0.079 Uiso 1 1 calc R
C16 C 0.04931(13) -0.0626(4) 0.4939(2) 0.0554(11) Uani 1 1 d .
H16 H 0.0496 -0.0098 0.5278 0.066 Uiso 1 1 calc R
C17 C -0.00081(18) -0.3407(5) 0.4459(3) 0.107(2) Uani 1 1 d .
H17A H -0.0236 -0.3267 0.4699 0.161 Uiso 1 1 calc R
H17B H 0.0174 -0.3985 0.4686 0.161 Uiso 1 1 calc R
H17C H -0.0131 -0.3623 0.3995 0.161 Uiso 1 1 calc R
C18 C 0.14579(15) 0.3343(3) 0.5293(3) 0.0747(14) Uani 1 1 d .
H18A H 0.1610 0.4001 0.5465 0.112 Uiso 1 1 calc R
H18B H 0.1163 0.3393 0.5345 0.112 Uiso 1 1 calc R
H18C H 0.1464 0.3254 0.4816 0.112 Uiso 1 1 calc R
C19 C 0.09620(14) 0.1092(4) 0.6951(2) 0.0580(11) Uani 1 1 d .
C20 C 0.05239(15) 0.0991(5) 0.6966(2) 0.0773(15) Uani 1 1 d .
H20 H 0.0361 0.1589 0.7055 0.093 Uiso 1 1 calc R
C21 C 0.03423(16) -0.0041(7) 0.6841(2) 0.0912(19) Uani 1 1 d .
H21 H 0.0047 -0.0123 0.6825 0.109 Uiso 1 1 calc R
C22 C 0.05818(17) -0.0963(5) 0.6739(2) 0.0818(16) Uani 1 1 d .
H22 H 0.0452 -0.1651 0.6675 0.098 Uiso 1 1 calc R
C23 C 0.10128(14) -0.0832(4) 0.6734(2) 0.0618(12) Uani 1 1 d .
H23 H 0.1178 -0.1438 0.6667 0.074 Uiso 1 1 calc R
C24 C 0.12009(12) 0.0179(3) 0.68268(18) 0.0448(9) Uani 1 1 d .
C25 C 0.16704(11) 0.0537(3) 0.68597(18) 0.0391(9) Uani 1 1 d .
C26 C 0.16674(13) 0.1685(3) 0.72093(18) 0.0459(9) Uani 1 1 d .
H26 H 0.1849 0.2213 0.7028 0.055 Uiso 1 1 calc R
C27 C 0.19165(13) 0.0260(3) 0.8070(2) 0.0519(10) Uani 1 1 d .
H27A H 0.1668 -0.0089 0.8194 0.062 Uiso 1 1 calc R
H27B H 0.2170 0.0130 0.8431 0.062 Uiso 1 1 calc R
C28 C 0.19849(12) -0.0149(3) 0.73891(19) 0.0472(10) Uani 1 1 d .
H28A H 0.1917 -0.0924 0.7333 0.057 Uiso 1 1 calc R
H28B H 0.2282 -0.0034 0.7345 0.057 Uiso 1 1 calc R
C29 C 0.26533(14) 0.1903(3) 0.8652(2) 0.0564(11) Uani 1 1 d .
C30 C 0.2869(2) 0.1703(3) 0.9318(2) 0.0749(14) Uani 1 1 d .
H30 H 0.2723 0.1746 0.9677 0.090 Uiso 1 1 calc R
C31 C 0.3302(2) 0.1439(4) 0.9446(3) 0.0899(18) Uani 1 1 d .
H31 H 0.3450 0.1338 0.9898 0.108 Uiso 1 1 calc R
C32 C 0.35241(19) 0.1320(4) 0.8920(4) 0.0834(16) Uani 1 1 d .
C33 C 0.32929(18) 0.1532(4) 0.8258(3) 0.0848(16) Uani 1 1 d .
H33 H 0.3435 0.1475 0.7895 0.102 Uiso 1 1 calc R
C34 C 0.28703(16) 0.1815(4) 0.8120(2) 0.0712(13) Uani 1 1 d .
H34 H 0.2726 0.1950 0.7670 0.085 Uiso 1 1 calc R
C35 C 0.39942(19) 0.1024(5) 0.9078(4) 0.129(2) Uani 1 1 d .
H35A H 0.4081 0.0823 0.9554 0.194 Uiso 1 1 calc R
H35B H 0.4162 0.1641 0.8986 0.194 Uiso 1 1 calc R
H35C H 0.4042 0.0417 0.8796 0.194 Uiso 1 1 calc R
C36 C 0.10849(18) 0.3025(4) 0.7310(3) 0.0908(17) Uani 1 1 d .
H36A H 0.0793 0.3190 0.7080 0.136 Uiso 1 1 calc R
H36B H 0.1274 0.3602 0.7225 0.136 Uiso 1 1 calc R
H36C H 0.1099 0.2966 0.7795 0.136 Uiso 1 1 calc R
N1 N 0.16619(10) 0.2420(2) 0.56723(16) 0.0470(8) Uani 1 1 d .
N2 N 0.14240(9) 0.0795(2) 0.49624(15) 0.0435(8) Uani 1 1 d .
N3 N 0.12165(12) 0.2014(3) 0.70579(17) 0.0580(9) Uani 1 1 d .
N4 N 0.18411(11) 0.1452(2) 0.79452(15) 0.0546(9) Uani 1 1 d .
O1 O 0.11010(9) 0.0845(2) 0.37207(13) 0.0624(8) Uani 1 1 d .
O2 O 0.07212(8) 0.1648(2) 0.45567(14) 0.0595(8) Uani 1 1 d .
O3 O 0.20726(11) 0.3353(2) 0.81137(16) 0.0764(9) Uani 1 1 d .
O4 O 0.19610(11) 0.2269(3) 0.91113(15) 0.0808(10) Uani 1 1 d .
S1 S 0.09871(3) 0.08022(9) 0.43754(5) 0.0481(3) Uani 1 1 d .
S2 S 0.21067(4) 0.23318(9) 0.84741(6) 0.0623(4) Uani 1 1 d .

loop_
_atom_site_aniso_label
_atom_site_aniso_U_11
_atom_site_aniso_U_22
_atom_site_aniso_U_33
_atom_site_aniso_U_23
_atom_site_aniso_U_13
_atom_site_aniso_U_12
C1 0.053(2) 0.037(2) 0.042(2) -0.0072(17) 0.0157(18) -0.0094(19)
C2 0.075(3) 0.046(2) 0.055(3) 0.000(2) 0.020(2) -0.017(2)
C3 0.067(3) 0.067(3) 0.066(3) -0.010(2) 0.028(2) -0.030(3)
C4 0.041(2) 0.085(4) 0.057(3) -0.007(2) 0.014(2) -0.018(2)
C5 0.045(2) 0.058(3) 0.048(2) 0.0010(19) 0.0124(18) 0.003(2)
C6 0.047(2) 0.043(2) 0.037(2) -0.0042(17) 0.0166(17) -0.0043(18)
C7 0.041(2) 0.034(2) 0.041(2) -0.0023(16) 0.0143(16) -0.0012(16)
C8 0.043(2) 0.038(2) 0.036(2) -0.0018(16) 0.0153(16) -0.0029(17)
C9 0.045(2) 0.035(2) 0.058(3) -0.0037(18) 0.0144(18) -0.0026(17)
C10 0.046(2) 0.047(2) 0.053(3) -0.0125(19) 0.0134(18) 0.0048(19)
C11 0.037(2) 0.062(3) 0.042(2) -0.0050(19) 0.0054(18) -0.0036(19)
C12 0.060(3) 0.090(4) 0.061(3) -0.023(3) 0.022(2) -0.003(3)
C13 0.078(3) 0.074(4) 0.097(4) -0.037(3) 0.025(3) -0.016(3)
C14 0.052(3) 0.063(3) 0.083(4) 0.001(3) 0.004(2) -0.009(2)
C15 0.052(3) 0.079(4) 0.069(3) 0.004(3) 0.020(2) -0.007(3)
C16 0.055(2) 0.059(3) 0.053(3) -0.001(2) 0.014(2) -0.001(2)
C17 0.089(4) 0.101(4) 0.127(5) -0.013(4) 0.013(3) -0.043(4)
C18 0.080(3) 0.045(3) 0.099(4) 0.012(3) 0.020(3) 0.007(2)
C19 0.055(3) 0.080(3) 0.040(2) 0.006(2) 0.0122(19) 0.012(3)
C20 0.050(3) 0.132(5) 0.055(3) 0.005(3) 0.022(2) 0.007(3)
C21 0.049(3) 0.175(7) 0.054(3) 0.012(4) 0.020(2) -0.019(4)
C22 0.066(3) 0.120(5) 0.062(3) 0.008(3) 0.019(3) -0.040(3)
C23 0.061(3) 0.077(3) 0.051(3) 0.001(2) 0.020(2) -0.022(2)
C24 0.046(2) 0.053(3) 0.039(2) 0.0012(18) 0.0154(17) -0.003(2)
C25 0.042(2) 0.036(2) 0.043(2) 0.0001(16) 0.0160(17) -0.0024(17)
C26 0.063(3) 0.043(2) 0.034(2) 0.0011(17) 0.0143(18) 0.000(2)
C27 0.065(3) 0.044(2) 0.045(2) 0.0058(19) 0.010(2) -0.015(2)
C28 0.051(2) 0.040(2) 0.049(2) 0.0062(18) 0.0067(18) -0.0030(18)
C29 0.079(3) 0.044(2) 0.045(3) -0.0063(19) 0.009(2) -0.021(2)
C30 0.125(5) 0.045(3) 0.051(3) -0.008(2) 0.009(3) -0.013(3)
C31 0.117(5) 0.052(3) 0.081(4) -0.006(3) -0.025(4) -0.014(3)
C32 0.093(4) 0.054(3) 0.095(4) -0.005(3) 0.001(4) -0.028(3)
C33 0.085(4) 0.089(4) 0.082(4) -0.011(3) 0.020(3) -0.029(3)
C34 0.073(3) 0.085(4) 0.055(3) -0.006(3) 0.012(3) -0.031(3)
C35 0.086(4) 0.114(5) 0.166(7) 0.013(5) -0.025(4) -0.014(4)
C36 0.116(4) 0.068(3) 0.091(4) -0.004(3) 0.028(3) 0.038(3)
N1 0.057(2) 0.0330(18) 0.051(2) 0.0053(14) 0.0118(16) -0.0004(15)
N2 0.0397(17) 0.0485(19) 0.0449(19) -0.0090(15) 0.0148(14) 0.0057(15)
N3 0.067(2) 0.052(2) 0.059(2) -0.0060(17) 0.0220(18) 0.0134(19)
N4 0.085(2) 0.0388(19) 0.0384(19) 0.0000(15) 0.0099(17) -0.0115(18)
O1 0.0603(17) 0.091(2) 0.0381(16) 0.0066(15) 0.0151(13) -0.0055(16)
O2 0.0500(16) 0.0617(18) 0.0685(19) 0.0047(15) 0.0164(14) 0.0105(14)
O3 0.115(3) 0.0443(18) 0.070(2) -0.0058(15) 0.0194(18) -0.0144(17)
O4 0.115(3) 0.086(2) 0.0463(19) -0.0137(16) 0.0297(17) -0.015(2)
S1 0.0427(6) 0.0600(7) 0.0429(6) 0.0012(5) 0.0120(4) 0.0004(5)
S2 0.0960(9) 0.0483(7) 0.0443(7) -0.0086(5) 0.0190(6) -0.0165(6)

loop_
_atom_type_symbol
_atom_type_description
_atom_type_scat_dispersion_real
_atom_type_scat_dispersion_imag
_atom_type_scat_source
C C 0.0033 0.0016 'International Tables Vol C Tables 4.2.6.8 and 6.1.1.4'
H H 0.0000 0.0000 'International Tables Vol C Tables 4.2.6.8 and 6.1.1.4'
N N 0.0061 0.0033 'International Tables Vol C Tables 4.2.6.8 and 6.1.1.4'
O O 0.0106 0.0060 'International Tables Vol C Tables 4.2.6.8 and 6.1.1.4'
S S 0.1246 0.1234 'International Tables Vol C Tables 4.2.6.8 and 6.1.1.4'

loop_
_geom_angle_atom_site_label_1
_geom_angle_atom_site_label_2
_geom_angle_atom_site_label_3
_geom_angle
C2 C1 C6 121.4(4)
C2 C1 N1 128.9(4)
C6 C1 N1 109.6(3)
C3 C2 C1 118.2(4)
C3 C2 H2 120.9
C1 C2 H2 120.9
C2 C3 C4 121.9(4)
C2 C3 H3 119.0
C4 C3 H3 119.0
C3 C4 C5 119.9(4)
C3 C4 H4 120.1
C5 C4 H4 120.1
C6 C5 C4 118.5(4)
C6 C5 H5 120.8
C4 C5 H5 120.8
C5 C6 C1 119.9(3)
C5 C6 C7 130.4(3)
C1 C6 C7 109.6(3)
C6 C7 C9 112.1(3)
C6 C7 C8 100.4(3)
C9 C7 C8 105.1(3)
C6 C7 C25 112.8(3)
C9 C7 C25 113.9(3)
C8 C7 C25 111.5(3)
N1 C8 N2 114.7(3)
N1 C8 C7 105.3(3)
N2 C8 C7 102.7(3)
N1 C8 H8 111.2
N2 C8 H8 111.2
C7 C8 H8 111.2
C10 C9 C7 103.9(3)
C10 C9 H9A 111.0
C7 C9 H9A 111.0
C10 C9 H9B 111.0
C7 C9 H9B 111.0
H9A C9 H9B 109.0
N2 C10 C9 102.1(3)
N2 C10 H10A 111.3
C9 C10 H10A 111.3
N2 C10 H10B 111.3
C9 C10 H10B 111.3
H10A C10 H10B 109.2
C12 C11 C16 119.4(4)
C12 C11 S1 121.3(3)
C16 C11 S1 119.2(3)
C11 C12 C13 120.2(4)
C11 C12 H12 119.9
C13 C12 H12 119.9
C14 C13 C12 121.1(4)
C14 C13 H13 119.4
C12 C13 H13 119.4
C13 C14 C15 118.6(4)
C13 C14 C17 121.2(5)
C15 C14 C17 120.2(5)
C16 C15 C14 121.4(4)
C16 C15 H15 119.3
C14 C15 H15 119.3
C15 C16 C11 119.2(4)
C15 C16 H16 120.4
C11 C16 H16 120.4
C14 C17 H17A 109.5
C14 C17 H17B 109.5
H17A C17 H17B 109.5
C14 C17 H17C 109.5
H17A C17 H17C 109.5
H17B C17 H17C 109.5
N1 C18 H18A 109.5
N1 C18 H18B 109.5
H18A C18 H18B 109.5
N1 C18 H18C 109.5
H18A C18 H18C 109.5
H18B C18 H18C 109.5
N3 C19 C20 128.3(5)
N3 C19 C24 111.1(4)
C20 C19 C24 120.5(5)
C21 C20 C19 116.9(5)
C21 C20 H20 121.6
C19 C20 H20 121.6
C20 C21 C22 122.9(5)
C20 C21 H21 118.6
C22 C21 H21 118.6
C23 C22 C21 118.5(5)
C23 C22 H22 120.8
C21 C22 H22 120.8
C24 C23 C22 120.6(5)
C24 C23 H23 119.7
C22 C23 H23 119.7
C23 C24 C19 120.6(4)
C23 C24 C25 130.8(4)
C19 C24 C25 108.6(3)
C24 C25 C28 110.7(3)
C24 C25 C26 100.3(3)
C28 C25 C26 104.2(3)
C24 C25 C7 113.5(3)
C28 C25 C7 115.1(3)
C26 C25 C7 111.7(3)
N3 C26 N4 113.8(3)
N3 C26 C25 104.6(3)
N4 C26 C25 103.5(3)
N3 C26 H26 111.5
N4 C26 H26 111.5
C25 C26 H26 111.5
N4 C27 C28 102.9(3)
N4 C27 H27A 111.2
C28 C27 H27A 111.2
N4 C27 H27B 111.2
C28 C27 H27B 111.2
H27A C27 H27B 109.1
C27 C28 C25 104.1(3)
C27 C28 H28A 110.9
C25 C28 H28A 110.9
C27 C28 H28B 110.9
C25 C28 H28B 110.9
H28A C28 H28B 109.0
C30 C29 C34 119.9(5)
C30 C29 S2 120.7(4)
C34 C29 S2 119.4(3)
C31 C30 C29 119.5(5)
C31 C30 H30 120.3
C29 C30 H30 120.3
C30 C31 C32 121.7(5)
C30 C31 H31 119.2
C32 C31 H31 119.2
C31 C32 C33 116.7(5)
C31 C32 C35 120.2(6)
C33 C32 C35 123.0(6)
C34 C33 C32 122.7(5)
C34 C33 H33 118.6
C32 C33 H33 118.6
C33 C34 C29 119.5(5)
C33 C34 H34 120.3
C29 C34 H34 120.3
C32 C35 H35A 109.5
C32 C35 H35B 109.5
H35A C35 H35B 109.5
C32 C35 H35C 109.5
H35A C35 H35C 109.5
H35B C35 H35C 109.5
N3 C36 H36A 109.5
N3 C36 H36B 109.5
H36A C36 H36B 109.5
N3 C36 H36C 109.5
H36A C36 H36C 109.5
H36B C36 H36C 109.5
C1 N1 C8 109.0(3)
C1 N1 C18 123.5(3)
C8 N1 C18 122.7(3)
C10 N2 C8 111.8(3)
C10 N2 S1 119.5(2)
C8 N2 S1 123.2(2)
C19 N3 C36 124.0(4)
C19 N3 C26 108.9(3)
C36 N3 C26 120.8(4)
C26 N4 C27 111.5(3)
C26 N4 S2 123.6(2)
C27 N4 S2 120.0(3)
O2 S1 O1 118.79(17)
O2 S1 N2 106.31(16)
O1 S1 N2 108.79(16)
O2 S1 C11 108.17(18)
O1 S1 C11 106.84(18)
N2 S1 C11 107.48(17)
O3 S2 O4 118.9(2)
O3 S2 N4 106.15(18)
O4 S2 N4 108.79(18)
O3 S2 C29 109.0(2)
O4 S2 C29 106.7(2)
N4 S2 C29 106.67(19)

loop_
_geom_bond_atom_site_label_1
_geom_bond_atom_site_label_2
_geom_bond_distance
C1 C2 1.371(5)
C1 C6 1.390(5)
C1 N1 1.394(5)
C2 C3 1.362(6)
C2 H2 0.9300
C3 C4 1.379(6)
C3 H3 0.9300
C4 C5 1.396(5)
C4 H4 0.9300
C5 C6 1.381(5)
C5 H5 0.9300
C6 C7 1.513(5)
C7 C9 1.522(5)
C7 C8 1.553(5)
C7 C25 1.577(5)
C8 N1 1.425(4)
C8 N2 1.495(4)
C8 H8 0.9800
C9 C10 1.514(5)
C9 H9A 0.9700
C9 H9B 0.9700
C10 N2 1.477(4)
C10 H10A 0.9700
C10 H10B 0.9700
C11 C12 1.363(6)
C11 C16 1.400(5)
C11 S1 1.758(4)
C12 C13 1.383(6)
C12 H12 0.9300
C13 C14 1.363(7)
C13 H13 0.9300
C14 C15 1.380(6)
C14 C17 1.512(6)
C15 C16 1.372(6)
C15 H15 0.9300
C16 H16 0.9300
C17 H17A 0.9600
C17 H17B 0.9600
C17 H17C 0.9600
C18 N1 1.430(5)
C18 H18A 0.9600
C18 H18B 0.9600
C18 H18C 0.9600
C19 N3 1.372(5)
C19 C20 1.395(6)
C19 C24 1.396(5)
C20 C21 1.383(8)
C20 H20 0.9300
C21 C22 1.393(7)
C21 H21 0.9300
C22 C23 1.372(6)
C22 H22 0.9300
C23 C24 1.364(5)
C23 H23 0.9300
C24 C25 1.533(5)
C25 C28 1.535(5)
C25 C26 1.564(5)
C26 N3 1.448(5)
C26 N4 1.479(4)
C26 H26 0.9800
C27 N4 1.486(5)
C27 C28 1.501(5)
C27 H27A 0.9700
C27 H27B 0.9700
C28 H28A 0.9700
C28 H28B 0.9700
C29 C30 1.379(6)
C29 C34 1.380(6)
C29 S2 1.766(5)
C30 C31 1.375(7)
C30 H30 0.9300
C31 C32 1.383(7)
C31 H31 0.9300
C32 C33 1.390(7)
C32 C35 1.495(8)
C33 C34 1.350(7)
C33 H33 0.9300
C34 H34 0.9300
C35 H35A 0.9600
C35 H35B 0.9600
C35 H35C 0.9600
C36 N3 1.426(5)
C36 H36A 0.9600
C36 H36B 0.9600
C36 H36C 0.9600
N2 S1 1.610(3)
N4 S2 1.609(3)
O1 S1 1.423(3)
O2 S1 1.423(3)
O3 S2 1.429(3)
O4 S2 1.438(3)

loop_
_geom_torsion_atom_site_label_1
_geom_torsion_atom_site_label_2
_geom_torsion_atom_site_label_3
_geom_torsion_atom_site_label_4
_geom_torsion
C6 C1 C2 C3 1.5(6)
N1 C1 C2 C3 -178.8(4)
C1 C2 C3 C4 1.4(6)
C2 C3 C4 C5 -2.6(7)
C3 C4 C5 C6 0.8(6)
C4 C5 C6 C1 2.1(5)
C4 C5 C6 C7 177.7(3)
C2 C1 C6 C5 -3.3(5)
N1 C1 C6 C5 177.0(3)
C2 C1 C6 C7 -179.7(3)
N1 C1 C6 C7 0.6(4)
C5 C6 C7 C9 -51.2(5)
C1 C6 C7 C9 124.7(3)
C5 C6 C7 C8 -162.3(4)
C1 C6 C7 C8 13.6(4)
C5 C6 C7 C25 78.9(4)
C1 C6 C7 C25 -105.2(3)
C6 C7 C8 N1 -22.6(3)
C9 C7 C8 N1 -139.0(3)
C25 C7 C8 N1 97.1(3)
C6 C7 C8 N2 97.7(3)
C9 C7 C8 N2 -18.7(3)
C25 C7 C8 N2 -142.5(3)
C6 C7 C9 C10 -72.9(4)
C8 C7 C9 C10 35.2(4)
C25 C7 C9 C10 157.5(3)
C7 C9 C10 N2 -37.2(4)
C16 C11 C12 C13 1.8(7)
S1 C11 C12 C13 -176.6(4)
C11 C12 C13 C14 1.9(8)
C12 C13 C14 C15 -4.0(8)
C12 C13 C14 C17 177.0(5)
C13 C14 C15 C16 2.5(7)
C17 C14 C15 C16 -178.5(4)
C14 C15 C16 C11 1.1(6)
C12 C11 C16 C15 -3.2(6)
S1 C11 C16 C15 175.2(3)
N3 C19 C20 C21 -179.8(4)
C24 C19 C20 C21 -1.1(6)
C19 C20 C21 C22 3.2(7)
C20 C21 C22 C23 -2.7(7)
C21 C22 C23 C24 -0.1(7)
C22 C23 C24 C19 2.1(6)
C22 C23 C24 C25 178.4(4)
N3 C19 C24 C23 177.4(4)
C20 C19 C24 C23 -1.5(6)
N3 C19 C24 C25 0.3(4)
C20 C19 C24 C25 -178.6(3)
C23 C24 C25 C28 -52.6(5)
C19 C24 C25 C28 124.1(3)
C23 C24 C25 C26 -162.2(4)
C19 C24 C25 C26 14.5(4)
C23 C24 C25 C7 78.6(5)
C19 C24 C25 C7 -104.7(3)
C6 C7 C25 C24 164.8(3)
C9 C7 C25 C24 -66.0(4)
C8 C7 C25 C24 52.7(4)
C6 C7 C25 C28 -66.2(4)
C9 C7 C25 C28 63.0(4)
C8 C7 C25 C28 -178.3(3)
C6 C7 C25 C26 52.4(4)
C9 C7 C25 C26 -178.4(3)
C8 C7 C25 C26 -59.7(4)
C24 C25 C26 N3 -23.4(3)
C28 C25 C26 N3 -138.0(3)
C7 C25 C26 N3 97.1(3)
C24 C25 C26 N4 96.0(3)
C28 C25 C26 N4 -18.6(4)
C7 C25 C26 N4 -143.5(3)
N4 C27 C28 C25 -36.5(4)
C24 C25 C28 C27 -72.5(4)
C26 C25 C28 C27 34.5(4)
C7 C25 C28 C27 157.2(3)
C34 C29 C30 C31 1.3(6)
S2 C29 C30 C31 -175.8(3)
C29 C30 C31 C32 -2.9(7)
C30 C31 C32 C33 2.9(7)
C30 C31 C32 C35 -179.5(5)
C31 C32 C33 C34 -1.5(7)
C35 C32 C33 C34 -179.0(5)
C32 C33 C34 C29 0.0(8)
C30 C29 C34 C33 0.1(7)
S2 C29 C34 C33 177.3(4)
C2 C1 N1 C8 163.9(4)
C6 C1 N1 C8 -16.4(4)
C2 C1 N1 C18 8.0(6)
C6 C1 N1 C18 -172.3(4)
N2 C8 N1 C1 -87.3(3)
C7 C8 N1 C1 24.8(4)
N2 C8 N1 C18 68.8(5)
C7 C8 N1 C18 -179.1(3)
C9 C10 N2 C8 26.5(4)
C9 C10 N2 S1 -128.2(3)
N1 C8 N2 C10 108.7(3)
C7 C8 N2 C10 -4.9(4)
N1 C8 N2 S1 -97.7(3)
C7 C8 N2 S1 148.6(3)
C20 C19 N3 C36 9.9(7)
C24 C19 N3 C36 -168.9(4)
C20 C19 N3 C26 162.0(4)
C24 C19 N3 C26 -16.8(4)
N4 C26 N3 C19 -86.7(4)
C25 C26 N3 C19 25.6(4)
N4 C26 N3 C36 66.4(5)
C25 C26 N3 C36 178.7(4)
N3 C26 N4 C27 108.8(4)
C25 C26 N4 C27 -4.1(4)
N3 C26 N4 S2 -96.2(4)
C25 C26 N4 S2 150.8(3)
C28 C27 N4 C26 25.7(4)
C28 C27 N4 S2 -130.3(3)
C10 N2 S1 O2 166.5(3)
C8 N2 S1 O2 14.8(3)
C10 N2 S1 O1 -64.5(3)
C8 N2 S1 O1 143.8(3)
C10 N2 S1 C11 50.8(3)
C8 N2 S1 C11 -100.8(3)
C12 C11 S1 O2 141.3(3)
C16 C11 S1 O2 -37.1(3)
C12 C11 S1 O1 12.3(4)
C16 C11 S1 O1 -166.1(3)
C12 C11 S1 N2 -104.3(4)
C16 C11 S1 N2 77.3(3)
C26 N4 S2 O3 8.7(4)
C27 N4 S2 O3 161.6(3)
C26 N4 S2 O4 137.8(3)
C27 N4 S2 O4 -69.3(3)
C26 N4 S2 C29 -107.5(3)
C27 N4 S2 C29 45.5(3)
C30 C29 S2 O3 122.8(3)
C34 C29 S2 O3 -54.4(4)
C30 C29 S2 O4 -6.8(4)
C34 C29 S2 O4 176.0(3)
C30 C29 S2 N4 -123.0(3)
C34 C29 S2 N4 59.8(4)

loop_
_platon_squeeze_void_nr
_platon_squeeze_void_average_x
_platon_squeeze_void_average_y
_platon_squeeze_void_average_z
_platon_squeeze_void_volume
_platon_squeeze_void_count_electrons
_platon_squeeze_void_content
1 0.500 -0.072 0.250 316 58 ' '
2 0.500 0.072 0.750 316 58 ' '
3 0.308 0.083 0.327 9 0 ' '
4 0.692 0.083 0.173 9 1 ' '
5 0.000 0.428 0.250 316 58 ' '
6 0.000 0.572 0.750 316 58 ' '
7 0.192 0.417 0.673 9 1 ' '
8 0.808 0.417 0.827 9 0 ' '
9 0.192 0.583 0.173 9 1 ' '
10 0.808 0.583 0.327 9 0 ' '
11 0.308 0.917 0.827 9 0 ' '
12 0.692 0.917 0.673 9 1 ' '
